data_2237869
loop_
_publ_author_name
'Chen, Chen'
'Wang, Kun-Yan'
'Liu, Jin-Fang'
'Wang, Dan-Feng'
'Zhu, Hong-Jun'

_publ_section_title
;
 4-Diphenylphosphanyl-8-methyl-1,5-naphthyridine
;
_journal_coeditor_code HB7082
_journal_issue 6
_journal_name_full 'Acta Crystallographica Section E'
_journal_page_first o928
_journal_paper_doi 10.1107/S1600536813013196
_journal_volume 69
_journal_year 2013
_chemical_formula_iupac 'C21 H17 N2 P'
_chemical_formula_moiety 'C21 H17 N2 P'
_chemical_formula_sum 'C21 H17 N2 P'
_chemical_formula_weight 328.34
_chemical_name_systematic
;
4-Diphenylphosphanyl-8-methyl-1,5-naphthyridine
;
_space_group_IT_number 2
_symmetry_cell_setting triclinic
_symmetry_space_group_name_Hall '-P 1'
_symmetry_space_group_name_H-M 'P -1'
_atom_sites_solution_hydrogens geom
_atom_sites_solution_primary direct
_atom_sites_solution_secondary difmap
_audit_creation_method SHELXL-97
_cell_angle_alpha 99.78(3)
_cell_angle_beta 93.35(3)
_cell_angle_gamma 98.58(3)
_cell_formula_units_Z 2
_cell_length_a 7.2320(14)
_cell_length_b 7.4470(15)
_cell_length_c 16.780(3)
_cell_measurement_reflns_used 25
_cell_measurement_temperature 293(2)
_cell_measurement_theta_max 14
_cell_measurement_theta_min 10
_cell_volume 877.4(3)
_computing_cell_refinement 'CAD-4 EXPRESS (Enraf--Nonius, 1994)'
_computing_data_collection 'CAD-4 EXPRESS (Enraf--Nonius, 1994)'
_computing_data_reduction 'XCAD4 (Harms & Wocadlo, 1995)'
_computing_molecular_graphics 'SHELXTL (Sheldrick, 2008)'
_computing_publication_material 'SHELXTL (Sheldrick, 2008)'
_computing_structure_refinement 'SHELXL97 (Sheldrick, 2008)'
_computing_structure_solution 'SHELXS97 (Sheldrick, 2008)'
_diffrn_ambient_temperature 293(2)
_diffrn_measured_fraction_theta_full 1.000
_diffrn_measured_fraction_theta_max 1.000
_diffrn_measurement_device_type 'Enraf--Nonius CAD-4'
_diffrn_measurement_method \w/2\q
_diffrn_radiation_monochromator graphite
_diffrn_radiation_source 'fine-focus sealed tube'
_diffrn_radiation_type MoK\a
_diffrn_radiation_wavelength 0.71073
_diffrn_reflns_av_R_equivalents 0.0226
_diffrn_reflns_av_sigmaI/netI 0.0379
_diffrn_reflns_limit_h_max 8
_diffrn_reflns_limit_h_min 0
_diffrn_reflns_limit_k_max 8
_diffrn_reflns_limit_k_min -8
_diffrn_reflns_limit_l_max 20
_diffrn_reflns_limit_l_min -20
_diffrn_reflns_number 3500
_diffrn_reflns_theta_full 25.37
_diffrn_reflns_theta_max 25.37
_diffrn_reflns_theta_min 1.24
_diffrn_standards_decay_% 1
_diffrn_standards_interval_count 200
_diffrn_standards_interval_time 120
_diffrn_standards_number 3
_exptl_absorpt_coefficient_mu 0.160
_exptl_absorpt_correction_T_max 0.9842
_exptl_absorpt_correction_T_min 0.9536
_exptl_absorpt_correction_type psi-scan
_exptl_absorpt_process_details '(North <i>et al.</i>, 1968)'
_exptl_crystal_colour yellow
_exptl_crystal_density_diffrn 1.243
_exptl_crystal_density_method 'not measured'
_exptl_crystal_description block
_exptl_crystal_F_000 344
_exptl_crystal_size_max 0.30
_exptl_crystal_size_mid 0.20
_exptl_crystal_size_min 0.10
_refine_diff_density_max 0.168
_refine_diff_density_min -0.230
_refine_ls_extinction_method none
_refine_ls_goodness_of_fit_ref 1.002
_refine_ls_hydrogen_treatment constr
_refine_ls_matrix_type full
_refine_ls_number_parameters 217
_refine_ls_number_reflns 3224
_refine_ls_number_restraints 0
_refine_ls_restrained_S_all 1.002
_refine_ls_R_factor_all 0.0803
_refine_ls_R_factor_gt 0.0502
_refine_ls_shift/su_max 0.001
_refine_ls_shift/su_mean 0.000
_refine_ls_structure_factor_coef Fsqd
_refine_ls_weighting_details 'calc w=1/[\s^2^(Fo^2^)+(0.0960P)^2^] where P=(Fo^2^+2Fc^2^)/3'
_refine_ls_weighting_scheme calc
_refine_ls_wR_factor_gt 0.1327
_refine_ls_wR_factor_ref 0.1545
_reflns_number_gt 2285
_reflns_number_total 3224
_reflns_threshold_expression I>2\s(I)
_cod_data_source_file hb7082.cif
_cod_data_source_block I
_cod_database_code 2237869
_cod_database_fobs_code 2237869

loop_
_symmetry_equiv_pos_as_xyz
'x, y, z'
'-x, -y, -z'

loop_
_atom_site_type_symbol
_atom_site_label
_atom_site_fract_x
_atom_site_fract_y
_atom_site_fract_z
_atom_site_U_iso_or_equiv
_atom_site_adp_type
_atom_site_calc_flag
_atom_site_refinement_flags
_atom_site_occupancy
_atom_site_symmetry_multiplicity
P P 0.18105(10) 0.17196(9) 0.71974(4) 0.0529(2) Uani d . 1 1
N N1 0.2284(3) 0.3164(3) 0.89550(13) 0.0603(6) Uani d . 1 1
C C1 -0.0068(5) -0.0965(4) 0.59708(17) 0.0711(8) Uani d . 1 1
H H1B -0.1116 -0.0650 0.6223 0.085 Uiso calc R 1 1
N N2 0.2453(3) -0.1579(3) 0.92992(13) 0.0569(6) Uani d . 1 1
C C2 -0.0308(6) -0.2312(5) 0.5287(2) 0.0906(11) Uani d . 1 1
H H2B -0.1507 -0.2917 0.5087 0.109 Uiso calc R 1 1
C C3 0.1213(7) -0.2762(5) 0.4901(2) 0.0976(13) Uani d . 1 1
H H3A 0.1048 -0.3655 0.4432 0.117 Uiso calc R 1 1
C C4 0.2974(6) -0.1907(5) 0.5202(2) 0.0914(11) Uani d . 1 1
H H4A 0.4009 -0.2230 0.4942 0.110 Uiso calc R 1 1
C C5 0.3227(5) -0.0553(4) 0.58980(18) 0.0734(8) Uani d . 1 1
H H5A 0.4433 0.0028 0.6098 0.088 Uiso calc R 1 1
C C6 0.1710(4) -0.0060(3) 0.62951(15) 0.0579(7) Uani d . 1 1
C C7 0.4103(3) 0.3111(3) 0.71826(14) 0.0501(6) Uani d . 1 1
C C8 0.5758(4) 0.2855(4) 0.75679(17) 0.0644(7) Uani d . 1 1
H H8A 0.5754 0.1889 0.7854 0.077 Uiso calc R 1 1
C C9 0.7416(4) 0.4013(4) 0.75339(19) 0.0757(8) Uani d . 1 1
H H9A 0.8516 0.3842 0.7806 0.091 Uiso calc R 1 1
C C10 0.7445(5) 0.5412(4) 0.7101(2) 0.0822(10) Uani d . 1 1
H H10A 0.8568 0.6181 0.7071 0.099 Uiso calc R 1 1
C C11 0.5835(5) 0.5682(4) 0.6713(2) 0.0844(10) Uani d . 1 1
H H11A 0.5859 0.6635 0.6419 0.101 Uiso calc R 1 1
C C12 0.4175(4) 0.4557(3) 0.67539(17) 0.0652(7) Uani d . 1 1
H H12A 0.3080 0.4764 0.6491 0.078 Uiso calc R 1 1
C C13 0.2210(3) 0.0390(3) 0.79998(14) 0.0476(6) Uani d . 1 1
C C14 0.2313(3) 0.1306(3) 0.88168(14) 0.0468(6) Uani d . 1 1
C C15 0.2393(5) 0.3962(4) 0.97172(18) 0.0744(9) Uani d . 1 1
H H15A 0.2379 0.5226 0.9827 0.089 Uiso calc R 1 1
C C16 0.2527(4) 0.3065(4) 1.03778(18) 0.0736(8) Uani d . 1 1
H H16A 0.2609 0.3736 1.0903 0.088 Uiso calc R 1 1
C C17 0.2539(3) 0.1222(4) 1.02590(15) 0.0557(6) Uani d . 1 1
C C18 0.2437(3) 0.0284(3) 0.94493(15) 0.0478(6) Uani d . 1 1
C C19 0.2366(4) -0.2382(3) 0.85361(17) 0.0638(7) Uani d . 1 1
H H19A 0.2389 -0.3645 0.8426 0.077 Uiso calc R 1 1
C C20 0.2241(4) -0.1471(3) 0.78760(16) 0.0576(6) Uani d . 1 1
H H20A 0.2179 -0.2133 0.7350 0.069 Uiso calc R 1 1
C C21 0.2657(4) 0.0179(4) 1.09549(16) 0.0724(8) Uani d . 1 1
H H21A 0.2718 0.1022 1.1460 0.109 Uiso calc R 1 1
H H21B 0.3761 -0.0394 1.0935 0.109 Uiso calc R 1 1
H H21C 0.1565 -0.0752 1.0911 0.109 Uiso calc R 1 1

loop_
_atom_site_aniso_label
_atom_site_aniso_U_11
_atom_site_aniso_U_22
_atom_site_aniso_U_33
_atom_site_aniso_U_12
_atom_site_aniso_U_13
_atom_site_aniso_U_23
P 0.0594(4) 0.0457(4) 0.0574(4) 0.0135(3) 0.0070(3) 0.0149(3)
N1 0.0850(16) 0.0364(11) 0.0630(14) 0.0140(10) 0.0175(12) 0.0113(10)
C1 0.086(2) 0.0568(16) 0.0678(18) -0.0071(15) -0.0020(16) 0.0218(14)
N2 0.0624(14) 0.0436(11) 0.0676(14) 0.0070(10) 0.0070(11) 0.0191(10)
C2 0.124(3) 0.066(2) 0.070(2) -0.022(2) -0.013(2) 0.0194(17)
C3 0.166(4) 0.0558(19) 0.061(2) -0.009(2) 0.003(2) 0.0081(15)
C4 0.136(3) 0.065(2) 0.077(2) 0.024(2) 0.029(2) 0.0121(17)
C5 0.091(2) 0.0604(17) 0.0681(18) 0.0135(15) 0.0148(16) 0.0055(14)
C6 0.0759(18) 0.0475(14) 0.0505(14) 0.0035(13) 0.0023(13) 0.0162(11)
C7 0.0615(15) 0.0364(12) 0.0539(14) 0.0121(11) 0.0124(12) 0.0061(10)
C8 0.0623(17) 0.0624(17) 0.0735(18) 0.0144(14) 0.0100(14) 0.0214(14)
C9 0.0608(18) 0.087(2) 0.076(2) 0.0133(16) 0.0077(15) 0.0024(17)
C10 0.082(2) 0.069(2) 0.088(2) -0.0125(17) 0.0211(19) 0.0113(17)
C11 0.100(3) 0.0589(18) 0.096(2) -0.0019(17) 0.017(2) 0.0296(17)
C12 0.0796(19) 0.0476(14) 0.0709(18) 0.0105(14) 0.0071(14) 0.0175(13)
C13 0.0499(14) 0.0399(12) 0.0547(14) 0.0068(10) 0.0084(11) 0.0121(10)
C14 0.0460(13) 0.0402(12) 0.0560(14) 0.0065(10) 0.0102(11) 0.0121(10)
C15 0.113(3) 0.0438(15) 0.0681(18) 0.0187(15) 0.0194(17) 0.0057(13)
C16 0.098(2) 0.0628(18) 0.0591(17) 0.0169(16) 0.0137(16) 0.0018(14)
C17 0.0519(15) 0.0614(16) 0.0563(15) 0.0096(12) 0.0090(12) 0.0152(12)
C18 0.0437(13) 0.0456(13) 0.0576(14) 0.0082(10) 0.0116(11) 0.0158(11)
C19 0.082(2) 0.0361(13) 0.0733(18) 0.0077(12) 0.0043(15) 0.0130(12)
C20 0.0713(17) 0.0409(13) 0.0591(15) 0.0070(12) 0.0045(13) 0.0072(11)
C21 0.0725(19) 0.090(2) 0.0609(17) 0.0143(16) 0.0112(14) 0.0279(15)

loop_
_atom_type_symbol
_atom_type_description
_atom_type_scat_dispersion_real
_atom_type_scat_dispersion_imag
_atom_type_scat_source
C C 0.0033 0.0016 'International Tables Vol C Tables 4.2.6.8 and 6.1.1.4'
H H 0.0000 0.0000 'International Tables Vol C Tables 4.2.6.8 and 6.1.1.4'
N N 0.0061 0.0033 'International Tables Vol C Tables 4.2.6.8 and 6.1.1.4'
P P 0.1023 0.0942 'International Tables Vol C Tables 4.2.6.8 and 6.1.1.4'

loop_
_geom_angle_atom_site_label_1
_geom_angle_atom_site_label_2
_geom_angle_atom_site_label_3
_geom_angle
_geom_angle_publ_flag
C7 P C6 102.31(12) n
C7 P C13 102.97(11) n
C6 P C13 100.69(11) n
C15 N1 C14 115.8(2) n
C2 C1 C6 121.5(3) ?
C2 C1 H1B 119.3 ?
C6 C1 H1B 119.3 ?
C19 N2 C18 116.9(2) n
C3 C2 C1 119.9(3) ?
C3 C2 H2B 120.0 ?
C1 C2 H2B 120.0 ?
C4 C3 C2 120.2(3) ?
C4 C3 H3A 119.9 ?
C2 C3 H3A 119.9 ?
C3 C4 C5 120.1(4) ?
C3 C4 H4A 119.9 ?
C5 C4 H4A 119.9 ?
C6 C5 C4 120.8(3) ?
C6 C5 H5A 119.6 ?
C4 C5 H5A 119.6 ?
C5 C6 C1 117.5(3) ?
C5 C6 P 125.9(2) ?
C1 C6 P 116.6(2) ?
C8 C7 C12 117.7(2) ?
C8 C7 P 125.38(19) ?
C12 C7 P 116.9(2) ?
C9 C8 C7 120.8(3) ?
C9 C8 H8A 119.6 ?
C7 C8 H8A 119.6 ?
C10 C9 C8 120.1(3) ?
C10 C9 H9A 120.0 ?
C8 C9 H9A 120.0 ?
C11 C10 C9 120.0(3) ?
C11 C10 H10A 120.0 ?
C9 C10 H10A 120.0 ?
C10 C11 C12 120.4(3) ?
C10 C11 H11A 119.8 ?
C12 C11 H11A 119.8 ?
C11 C12 C7 121.0(3) ?
C11 C12 H12A 119.5 ?
C7 C12 H12A 119.5 ?
C20 C13 C14 116.6(2) ?
C20 C13 P 125.1(2) ?
C14 C13 P 117.97(16) ?
N1 C14 C18 122.9(2) ?
N1 C14 C13 117.7(2) ?
C18 C14 C13 119.5(2) ?
N1 C15 C16 125.1(2) ?
N1 C15 H15A 117.4 ?
C16 C15 H15A 117.4 ?
C17 C16 C15 120.3(3) ?
C17 C16 H16A 119.8 ?
C15 C16 H16A 119.8 ?
C16 C17 C18 117.2(2) ?
C16 C17 C21 122.4(3) ?
C18 C17 C21 120.4(2) ?
N2 C18 C17 119.3(2) ?
N2 C18 C14 122.1(2) ?
C17 C18 C14 118.6(2) ?
N2 C19 C20 124.6(2) ?
N2 C19 H19A 117.7 ?
C20 C19 H19A 117.7 ?
C13 C20 C19 120.4(2) ?
C13 C20 H20A 119.8 ?
C19 C20 H20A 119.8 ?
C17 C21 H21A 109.5 ?
C17 C21 H21B 109.5 ?
H21A C21 H21B 109.5 ?
C17 C21 H21C 109.5 ?
H21A C21 H21C 109.5 ?
H21B C21 H21C 109.5 ?

loop_
_geom_bond_atom_site_label_1
_geom_bond_atom_site_label_2
_geom_bond_distance
_geom_bond_publ_flag
P C7 1.823(3) n
P C6 1.825(3) n
P C13 1.836(2) n
N1 C15 1.308(3) n
N1 C14 1.367(3) n
C1 C2 1.374(4) ?
C1 C6 1.392(4) ?
C1 H1B 0.9300 ?
N2 C19 1.312(3) n
N2 C18 1.369(3) n
C2 C3 1.364(5) ?
C2 H2B 0.9300 ?
C3 C4 1.362(5) ?
C3 H3A 0.9300 ?
C4 C5 1.391(4) ?
C4 H4A 0.9300 ?
C5 C6 1.380(4) ?
C5 H5A 0.9300 ?
C7 C8 1.381(4) ?
C7 C12 1.390(3) ?
C8 C9 1.379(4) ?
C8 H8A 0.9300 ?
C9 C10 1.367(4) ?
C9 H9A 0.9300 ?
C10 C11 1.358(5) ?
C10 H10A 0.9300 ?
C11 C12 1.369(4) ?
C11 H11A 0.9300 ?
C12 H12A 0.9300 ?
C13 C20 1.370(3) ?
C13 C14 1.416(3) ?
C14 C18 1.413(3) ?
C15 C16 1.394(4) ?
C15 H15A 0.9300 ?
C16 C17 1.355(4) ?
C16 H16A 0.9300 ?
C17 C18 1.411(3) ?
C17 C21 1.513(3) ?
C19 C20 1.399(3) ?
C19 H19A 0.9300 ?
C20 H20A 0.9300 ?
C21 H21A 0.9600 ?
C21 H21B 0.9600 ?
C21 H21C 0.9600 ?

loop_
_geom_torsion_atom_site_label_1
_geom_torsion_atom_site_label_2
_geom_torsion_atom_site_label_3
_geom_torsion_atom_site_label_4
_geom_torsion
C6 C1 C2 C3 -1.3(5)
C1 C2 C3 C4 1.4(5)
C2 C3 C4 C5 -0.9(5)
C3 C4 C5 C6 0.3(5)
C4 C5 C6 C1 -0.2(4)
C4 C5 C6 P -178.5(2)
C2 C1 C6 C5 0.7(4)
C2 C1 C6 P 179.2(2)
C7 P C6 C5 19.7(3)
C13 P C6 C5 -86.2(2)
C7 P C6 C1 -158.59(19)
C13 P C6 C1 95.5(2)
C6 P C7 C8 -91.8(2)
C13 P C7 C8 12.4(2)
C6 P C7 C12 88.9(2)
C13 P C7 C12 -166.89(19)
C12 C7 C8 C9 0.7(4)
P C7 C8 C9 -178.5(2)
C7 C8 C9 C10 -1.4(4)
C8 C9 C10 C11 1.0(5)
C9 C10 C11 C12 0.0(5)
C10 C11 C12 C7 -0.7(5)
C8 C7 C12 C11 0.3(4)
P C7 C12 C11 179.6(2)
C7 P C13 C20 -110.0(2)
C6 P C13 C20 -4.6(3)
C7 P C13 C14 76.6(2)
C6 P C13 C14 -178.00(19)
C15 N1 C14 C18 0.5(4)
C15 N1 C14 C13 -179.6(2)
C20 C13 C14 N1 -180.0(2)
P C13 C14 N1 -6.0(3)
C20 C13 C14 C18 -0.1(3)
P C13 C14 C18 173.91(17)
C14 N1 C15 C16 -0.2(5)
N1 C15 C16 C17 -0.5(5)
C15 C16 C17 C18 0.9(4)
C15 C16 C17 C21 -179.2(3)
C19 N2 C18 C17 -179.6(2)
C19 N2 C18 C14 0.7(3)
C16 C17 C18 N2 179.7(2)
C21 C17 C18 N2 -0.2(3)
C16 C17 C18 C14 -0.6(4)
C21 C17 C18 C14 179.5(2)
N1 C14 C18 N2 179.6(2)
C13 C14 C18 N2 -0.3(3)
N1 C14 C18 C17 -0.1(4)
C13 C14 C18 C17 180.0(2)
C18 N2 C19 C20 -0.7(4)
C14 C13 C20 C19 0.1(4)
P C13 C20 C19 -173.4(2)
N2 C19 C20 C13 0.3(4)
